data_4066640
loop_
_publ_author_name
'Chen, Dafa'
'Zhang, Xi'
'Xu, Shansheng'
'Song, Haibin'
'Wang, Baiquan'

_publ_section_title
;
 Pyridyl-Substituted Indenyl Ruthenium Complexes: Synthesis, Structures,
 and Reactivities
;
_journal_issue 15
_journal_name_full Organometallics
_journal_page_first 3418
_journal_paper_doi 10.1021/om100556y
_journal_volume 29
_journal_year 2010
_chemical_formula_moiety 'C23 H15 N O7 Ru2'
_chemical_formula_sum 'C23 H15 N O7 Ru2'
_chemical_formula_weight 619.50
_chemical_name_systematic
; 
 ? 
;
_space_group_IT_number 14
_symmetry_cell_setting monoclinic
_symmetry_space_group_name_Hall '-P 2ybc'
_symmetry_space_group_name_H-M 'P 1 21/c 1'
_atom_sites_solution_hydrogens geom
_atom_sites_solution_primary direct
_atom_sites_solution_secondary difmap
_audit_creation_method SHELXL-97
_cell_angle_alpha 90.00
_cell_angle_beta 103.870(4)
_cell_angle_gamma 90.00
_cell_formula_units_Z 4
_cell_length_a 9.894(4)
_cell_length_b 13.510(5)
_cell_length_c 17.462(7)
_cell_measurement_reflns_used 5757
_cell_measurement_temperature 113(2)
_cell_measurement_theta_max 27.9
_cell_measurement_theta_min 1.9
_cell_volume 2266.1(15)
_computing_cell_refinement CrystalClear
_computing_data_collection CrystalClear
_computing_data_reduction CrystalClear
_computing_publication_material 'CrystalStructure 3.7.0'
_computing_structure_refinement 'SHELXL-97 (Sheldrick, 1997)'
_computing_structure_solution 'SHELXS-97 (Sheldrick, 1990)'
_diffrn_ambient_temperature 113(2)
_diffrn_detector_area_resol_mean 7.31
_diffrn_measured_fraction_theta_full 0.996
_diffrn_measured_fraction_theta_max 0.996
_diffrn_measurement_device_type 'Rigaku Saturn'
_diffrn_measurement_method \w
_diffrn_radiation_monochromator confocal
_diffrn_radiation_source 'Rotating anode'
_diffrn_radiation_type MoK\a
_diffrn_radiation_wavelength 0.71070
_diffrn_reflns_av_R_equivalents 0.0249
_diffrn_reflns_av_sigmaI/netI 0.0220
_diffrn_reflns_limit_h_max 12
_diffrn_reflns_limit_h_min -13
_diffrn_reflns_limit_k_max 15
_diffrn_reflns_limit_k_min -17
_diffrn_reflns_limit_l_max 22
_diffrn_reflns_limit_l_min -22
_diffrn_reflns_number 20620
_diffrn_reflns_theta_full 27.88
_diffrn_reflns_theta_max 27.88
_diffrn_reflns_theta_min 1.93
_exptl_absorpt_coefficient_mu 1.377
_exptl_absorpt_correction_T_max 0.8522
_exptl_absorpt_correction_T_min 0.8306
_exptl_absorpt_correction_type multi-scan
_exptl_absorpt_process_details 'Jacobson, R. (1998) Private communication'
_exptl_crystal_colour colorless
_exptl_crystal_density_diffrn 1.816
_exptl_crystal_density_method 'not measured'
_exptl_crystal_description prism
_exptl_crystal_F_000 1216
_exptl_crystal_size_max 0.14
_exptl_crystal_size_mid 0.12
_exptl_crystal_size_min 0.12
_refine_diff_density_max 0.657
_refine_diff_density_min -0.458
_refine_diff_density_rms 0.075
_refine_ls_extinction_method none
_refine_ls_goodness_of_fit_ref 1.040
_refine_ls_hydrogen_treatment constr
_refine_ls_matrix_type full
_refine_ls_number_parameters 300
_refine_ls_number_reflns 5370
_refine_ls_number_restraints 12
_refine_ls_restrained_S_all 1.039
_refine_ls_R_factor_all 0.0265
_refine_ls_R_factor_gt 0.0231
_refine_ls_shift/su_max 0.005
_refine_ls_shift/su_mean 0.000
_refine_ls_structure_factor_coef Fsqd
_refine_ls_weighting_details 'calc w=1/[\s^2^(Fo^2^)+(0.0235P)^2^+1.3387P] where P=(Fo^2^+2Fc^2^)/3'
_refine_ls_weighting_scheme calc
_refine_ls_wR_factor_gt 0.0487
_refine_ls_wR_factor_ref 0.0502
_reflns_number_gt 4969
_reflns_number_total 5370
_reflns_threshold_expression >2sigma(I)
_cod_data_source_file om100556y_si_001.cif
_cod_data_source_block r070329d
_cod_database_code 4066640

loop_
_symmetry_equiv_pos_as_xyz
'x, y, z'
'-x, y+1/2, -z+1/2'
'-x, -y, -z'
'x, -y-1/2, z-1/2'

loop_
_atom_site_label
_atom_site_type_symbol
_atom_site_fract_x
_atom_site_fract_y
_atom_site_fract_z
_atom_site_U_iso_or_equiv
_atom_site_adp_type
_atom_site_occupancy
_atom_site_symmetry_multiplicity
_atom_site_calc_flag
_atom_site_refinement_flags
C1 C 0.38312(15) 0.12588(10) 0.88076(8) 0.0218(3) Uani 1 1 d .
H1 H 0.3127 0.0773 0.8645 0.026 Uiso 1 1 calc R
C2 C 0.50153(16) 0.11982(11) 0.85257(9) 0.0258(4) Uani 1 1 d .
H2 H 0.5120 0.0683 0.8174 0.031 Uiso 1 1 calc R
C3 C 0.60466(15) 0.18974(11) 0.87616(9) 0.0250(4) Uani 1 1 d .
H3 H 0.6875 0.1869 0.8577 0.030 Uiso 1 1 calc R
C4 C 0.58583(14) 0.26417(10) 0.92706(8) 0.0193(3) Uani 1 1 d .
H4 H 0.6558 0.3129 0.9441 0.023 Uiso 1 1 calc R
C5 C 0.46395(13) 0.26703(9) 0.95299(7) 0.0154(3) Uani 1 1 d .
C6 C 0.43223(13) 0.34631(9) 1.00385(7) 0.0138(3) Uani 1 1 d .
C7 C 0.29586(13) 0.39238(9) 0.98846(7) 0.0135(3) Uani 1 1 d .
C8 C 0.29759(13) 0.45910(10) 1.05174(7) 0.0159(3) Uani 1 1 d .
H8 H 0.2195 0.4945 1.0602 0.019 Uiso 1 1 calc R
C9 C 0.43759(13) 0.46436(10) 1.10104(7) 0.0160(3) Uani 1 1 d .
C10 C 0.49735(14) 0.52261(10) 1.16814(8) 0.0194(3) Uani 1 1 d .
H10 H 0.4422 0.5682 1.1889 0.023 Uiso 1 1 calc R
C11 C 0.63644(14) 0.51170(11) 1.20245(8) 0.0218(3) Uani 1 1 d .
H11 H 0.6784 0.5517 1.2465 0.026 Uiso 1 1 calc R
C12 C 0.71862(14) 0.44215(11) 1.17366(8) 0.0224(3) Uani 1 1 d .
H12 H 0.8143 0.4358 1.1996 0.027 Uiso 1 1 calc R
C13 C 0.66504(13) 0.38361(10) 1.10960(8) 0.0186(3) Uani 1 1 d .
H13 H 0.7218 0.3365 1.0917 0.022 Uiso 1 1 calc R
C14 C 0.52222(13) 0.39513(9) 1.07060(7) 0.0149(3) Uani 1 1 d .
C15 C 0.17929(13) 0.36021(9) 0.92506(7) 0.0149(3) Uani 1 1 d .
H15 H 0.2100 0.3564 0.8746 0.018 Uiso 1 1 calc R
C16 C 0.05075(13) 0.42622(10) 0.91337(8) 0.0172(3) Uani 1 1 d .
H16A H 0.0174 0.4274 0.9625 0.021 Uiso 1 1 calc R
H16B H 0.0757 0.4947 0.9020 0.021 Uiso 1 1 calc R
C17 C -0.06389(14) 0.38913(10) 0.84638(8) 0.0188(3) Uani 1 1 d .
C18 C -0.12778(19) 0.36043(16) 0.70923(9) 0.0445(5) Uani 1 1 d .
H18A H -0.1395 0.2890 0.7150 0.067 Uiso 1 1 calc R
H18B H -0.0941 0.3732 0.6617 0.067 Uiso 1 1 calc R
H18C H -0.2174 0.3937 0.7046 0.067 Uiso 1 1 calc R
C19 C 0.23754(16) 0.29518(12) 1.17891(9) 0.0295(4) Uani 1 1 d .
C20 C 0.43927(15) 0.19014(11) 1.13913(8) 0.0240(3) Uani 1 1 d .
C21 C 0.02525(15) 0.24293(11) 1.01803(8) 0.0222(3) Uani 1 1 d .
C22 C 0.20238(15) 0.08570(11) 1.03204(9) 0.0258(4) Uani 1 1 d .
C23 C 0.05375(14) 0.16186(11) 0.87867(8) 0.0218(3) Uani 1 1 d .
N1 N 0.36277(11) 0.19759(8) 0.93035(6) 0.0159(3) Uani 1 1 d .
O1 O -0.17296(10) 0.35590(8) 0.85278(6) 0.0296(3) Uani 1 1 d .
O2 O -0.02788(10) 0.39780(9) 0.77758(6) 0.0306(3) Uani 1 1 d .
O3 O 0.17033(14) 0.28749(11) 1.22395(7) 0.0521(4) Uani 1 1 d .
O4 O 0.50692(12) 0.12126(8) 1.15967(7) 0.0382(3) Uani 1 1 d .
O5 O -0.06534(11) 0.26270(9) 1.04506(6) 0.0335(3) Uani 1 1 d .
O6 O 0.20826(13) 0.01341(9) 1.06542(8) 0.0457(4) Uani 1 1 d .
O7 O -0.02498(12) 0.12998(9) 0.82635(7) 0.0378(3) Uani 1 1 d .
Ru1 Ru 0.343212(11) 0.305868(8) 1.103495(6) 0.01514(3) Uani 1 1 d U
Ru2 Ru 0.174444(10) 0.211202(8) 0.973308(6) 0.01443(2) Uani 1 1 d U

loop_
_atom_site_aniso_label
_atom_site_aniso_U_11
_atom_site_aniso_U_22
_atom_site_aniso_U_33
_atom_site_aniso_U_23
_atom_site_aniso_U_13
_atom_site_aniso_U_12
C1 0.0228(7) 0.0184(6) 0.0244(7) -0.0024(5) 0.0063(6) -0.0003(5)
C2 0.0307(7) 0.0216(7) 0.0287(7) -0.0055(6) 0.0141(6) 0.0045(6)
C3 0.0204(6) 0.0269(7) 0.0315(7) 0.0005(6) 0.0138(6) 0.0061(6)
C4 0.0167(6) 0.0187(6) 0.0237(6) 0.0024(5) 0.0075(5) 0.0011(5)
C5 0.0153(6) 0.0150(6) 0.0157(6) 0.0030(5) 0.0032(5) 0.0018(5)
C6 0.0120(5) 0.0155(6) 0.0149(5) 0.0022(5) 0.0052(5) -0.0001(5)
C7 0.0124(5) 0.0138(6) 0.0148(5) 0.0022(5) 0.0039(5) 0.0004(5)
C8 0.0138(6) 0.0173(6) 0.0167(6) -0.0018(5) 0.0040(5) 0.0014(5)
C9 0.0154(6) 0.0164(6) 0.0160(6) 0.0018(5) 0.0032(5) -0.0019(5)
C10 0.0224(6) 0.0201(6) 0.0161(6) 0.0000(5) 0.0056(5) -0.0046(5)
C11 0.0235(7) 0.0251(7) 0.0151(6) 0.0012(5) 0.0012(5) -0.0087(6)
C12 0.0158(6) 0.0298(7) 0.0196(6) 0.0077(5) 0.0003(5) -0.0054(6)
C13 0.0124(6) 0.0220(6) 0.0210(6) 0.0059(5) 0.0034(5) 0.0008(5)
C14 0.0134(6) 0.0160(6) 0.0160(6) 0.0027(5) 0.0047(5) -0.0017(5)
C15 0.0123(5) 0.0164(6) 0.0161(6) -0.0009(5) 0.0039(5) 0.0005(5)
C16 0.0135(6) 0.0190(6) 0.0187(6) -0.0019(5) 0.0031(5) 0.0010(5)
C17 0.0150(6) 0.0198(6) 0.0207(6) -0.0016(5) 0.0024(5) 0.0044(5)
C18 0.0347(9) 0.0706(13) 0.0216(8) -0.0120(8) -0.0064(7) 0.0028(9)
C19 0.0273(7) 0.0412(9) 0.0205(7) -0.0082(6) 0.0067(6) -0.0108(7)
C20 0.0219(7) 0.0284(7) 0.0205(6) 0.0064(6) 0.0028(6) -0.0083(6)
C21 0.0205(7) 0.0260(7) 0.0190(6) 0.0011(5) 0.0027(5) -0.0035(6)
C22 0.0201(7) 0.0274(7) 0.0296(7) 0.0029(6) 0.0052(6) -0.0022(6)
C23 0.0189(6) 0.0241(7) 0.0232(7) -0.0008(6) 0.0063(5) -0.0013(6)
N1 0.0161(5) 0.0159(5) 0.0162(5) 0.0003(4) 0.0051(4) 0.0011(4)
O1 0.0162(5) 0.0400(6) 0.0317(5) -0.0053(5) 0.0042(4) -0.0066(5)
O2 0.0200(5) 0.0531(7) 0.0167(5) -0.0040(5) 0.0008(4) -0.0024(5)
O3 0.0462(7) 0.0877(10) 0.0310(6) -0.0149(6) 0.0263(5) -0.0281(7)
O4 0.0351(6) 0.0295(6) 0.0450(6) 0.0195(5) -0.0005(5) 0.0019(5)
O5 0.0201(5) 0.0523(7) 0.0327(6) 0.0030(5) 0.0152(4) 0.0033(5)
O6 0.0423(7) 0.0329(6) 0.0599(8) 0.0237(6) 0.0083(6) -0.0013(6)
O7 0.0327(6) 0.0475(7) 0.0290(6) -0.0117(5) -0.0013(5) -0.0138(5)
Ru1 0.01329(5) 0.01969(5) 0.01255(5) 0.00006(4) 0.00332(4) -0.00298(4)
Ru2 0.01157(5) 0.01673(5) 0.01491(5) -0.00076(4) 0.00301(4) -0.00157(4)

loop_
_atom_type_symbol
_atom_type_description
_atom_type_scat_dispersion_real
_atom_type_scat_dispersion_imag
_atom_type_scat_source
C C 0.0033 0.0016 'International Tables Vol C Tables 4.2.6.8 and 6.1.1.4'
H H 0.0000 0.0000 'International Tables Vol C Tables 4.2.6.8 and 6.1.1.4'
N N 0.0061 0.0033 'International Tables Vol C Tables 4.2.6.8 and 6.1.1.4'
O O 0.0106 0.0060 'International Tables Vol C Tables 4.2.6.8 and 6.1.1.4'
Ru Ru -1.2594 0.8363 'International Tables Vol C Tables 4.2.6.8 and 6.1.1.4'

loop_
_geom_angle_atom_site_label_1
_geom_angle_atom_site_label_2
_geom_angle_atom_site_label_3
_geom_angle
N1 C1 C2 122.93(13)
N1 C1 H1 118.5
C2 C1 H1 118.5
C1 C2 C3 118.96(14)
C1 C2 H2 120.5
C3 C2 H2 120.5
C2 C3 C4 119.06(14)
C2 C3 H3 120.5
C4 C3 H3 120.5
C3 C4 C5 119.44(13)
C3 C4 H4 120.3
C5 C4 H4 120.3
N1 C5 C4 121.54(12)
N1 C5 C6 115.39(12)
C4 C5 C6 123.03(12)
C14 C6 C7 108.61(11)
C14 C6 C5 129.74(11)
C7 C6 C5 121.56(10)
C14 C6 Ru1 76.19(8)
C7 C6 Ru1 73.87(8)
C5 C6 Ru1 118.70(9)
C8 C7 C6 106.87(10)
C8 C7 C15 129.61(12)
C6 C7 C15 122.89(11)
C8 C7 Ru1 71.21(8)
C6 C7 Ru1 68.31(7)
C15 C7 Ru1 118.35(9)
C7 C8 C9 108.96(11)
C7 C8 Ru1 72.21(8)
C9 C8 Ru1 74.71(7)
C7 C8 H8 125.5
C9 C8 H8 125.5
Ru1 C8 H8 119.3
C10 C9 C14 120.11(12)
C10 C9 C8 132.01(13)
C14 C9 C8 107.88(11)
C10 C9 Ru1 125.58(10)
C14 C9 Ru1 71.47(8)
C8 C9 Ru1 68.69(7)
C11 C10 C9 118.53(13)
C11 C10 H10 120.7
C9 C10 H10 120.7
C10 C11 C12 121.30(12)
C10 C11 H11 119.3
C12 C11 H11 119.3
C13 C12 C11 122.16(12)
C13 C12 H12 118.9
C11 C12 H12 118.9
C12 C13 C14 118.28(13)
C12 C13 H13 120.9
C14 C13 H13 120.9
C13 C14 C9 119.56(12)
C13 C14 C6 133.26(13)
C9 C14 C6 107.10(11)
C13 C14 Ru1 123.57(9)
C9 C14 Ru1 72.60(8)
C6 C14 Ru1 66.69(7)
C7 C15 C16 114.13(11)
C7 C15 Ru2 93.91(8)
C16 C15 Ru2 119.66(9)
C7 C15 H15 109.4
C16 C15 H15 109.4
Ru2 C15 H15 109.4
C17 C16 C15 110.95(11)
C17 C16 H16A 109.4
C15 C16 H16A 109.4
C17 C16 H16B 109.4
C15 C16 H16B 109.4
H16A C16 H16B 108.0
O1 C17 O2 123.79(12)
O1 C17 C16 125.41(13)
O2 C17 C16 110.80(12)
O2 C18 H18A 109.5
O2 C18 H18B 109.5
H18A C18 H18B 109.5
O2 C18 H18C 109.5
H18A C18 H18C 109.5
H18B C18 H18C 109.5
O3 C19 Ru1 178.42(14)
O4 C20 Ru1 175.10(14)
O5 C21 Ru2 179.64(14)
O6 C22 Ru2 174.96(14)
O7 C23 Ru2 174.25(14)
C1 N1 C5 118.05(12)
C1 N1 Ru2 123.70(9)
C5 N1 Ru2 118.22(9)
C17 O2 C18 115.74(13)
C20 Ru1 C19 91.52(7)
C20 Ru1 C6 101.79(6)
C19 Ru1 C6 166.49(6)
C20 Ru1 C8 160.33(6)
C19 Ru1 C8 105.08(6)
C6 Ru1 C8 62.33(5)
C20 Ru1 C7 135.16(6)
C19 Ru1 C7 129.00(6)
C6 Ru1 C7 37.82(5)
C8 Ru1 C7 36.58(4)
C20 Ru1 C14 99.23(6)
C19 Ru1 C14 143.14(6)
C6 Ru1 C14 37.12(4)
C8 Ru1 C14 61.14(5)
C7 Ru1 C14 61.52(5)
C20 Ru1 C9 127.00(6)
C19 Ru1 C9 112.07(6)
C6 Ru1 C9 61.38(5)
C8 Ru1 C9 36.60(5)
C7 Ru1 C9 60.80(4)
C14 Ru1 C9 35.93(5)
C20 Ru1 Ru2 92.60(5)
C19 Ru1 Ru2 102.23(5)
C6 Ru1 Ru2 75.16(4)
C8 Ru1 Ru2 94.07(4)
C7 Ru1 Ru2 63.84(4)
C14 Ru1 Ru2 112.28(4)
C9 Ru1 Ru2 124.63(3)
C21 Ru2 C23 92.79(7)
C21 Ru2 C22 90.35(7)
C23 Ru2 C22 97.51(7)
C21 Ru2 N1 170.36(5)
C23 Ru2 N1 94.67(6)
C22 Ru2 N1 94.70(6)
C21 Ru2 C15 92.41(6)
C23 Ru2 C15 93.14(6)
C22 Ru2 C15 168.85(5)
N1 Ru2 C15 81.11(5)
C21 Ru2 Ru1 86.16(5)
C23 Ru2 Ru1 173.08(4)
C22 Ru2 Ru1 89.34(5)
N1 Ru2 Ru1 85.70(4)
C15 Ru2 Ru1 80.08(4)

loop_
_geom_bond_atom_site_label_1
_geom_bond_atom_site_label_2
_geom_bond_distance
C1 N1 1.3464(18)
C1 C2 1.378(2)
C1 H1 0.9500
C2 C3 1.379(2)
C2 H2 0.9500
C3 C4 1.384(2)
C3 H3 0.9500
C4 C5 1.386(2)
C4 H4 0.9500
C5 N1 1.3598(17)
C5 C6 1.4724(19)
C6 C14 1.4454(17)
C6 C7 1.4514(18)
C6 Ru1 2.1993(15)
C7 C8 1.4230(18)
C7 C15 1.4603(17)
C7 Ru1 2.2737(14)
C8 C9 1.4467(17)
C8 Ru1 2.2606(15)
C8 H8 0.9500
C9 C10 1.4177(18)
C9 C14 1.4393(19)
C9 Ru1 2.3405(15)
C10 C11 1.3708(19)
C10 H10 0.9500
C11 C12 1.412(2)
C11 H11 0.9500
C12 C13 1.3688(19)
C12 H12 0.9500
C13 C14 1.4224(18)
C13 H13 0.9500
C14 Ru1 2.3256(15)
C15 C16 1.5264(18)
C15 Ru2 2.1873(15)
C15 H15 1.0000
C16 C17 1.5066(17)
C16 H16A 0.9900
C16 H16B 0.9900
C17 O1 1.1984(18)
C17 O2 1.3377(18)
C18 O2 1.4460(18)
C18 H18A 0.9800
C18 H18B 0.9800
C18 H18C 0.9800
C19 O3 1.150(2)
C19 Ru1 1.8731(18)
C20 O4 1.1522(18)
C20 Ru1 1.8578(16)
C21 O5 1.1402(19)
C21 Ru2 1.8775(17)
C22 O6 1.1317(19)
C22 Ru2 1.9665(16)
C23 O7 1.1339(17)
C23 Ru2 1.9119(14)
N1 Ru2 2.1768(14)
Ru1 Ru2 2.7879(7)

loop_
_geom_torsion_atom_site_label_1
_geom_torsion_atom_site_label_2
_geom_torsion_atom_site_label_3
_geom_torsion_atom_site_label_4
_geom_torsion
N1 C1 C2 C3 0.3(2)
C1 C2 C3 C4 -0.4(2)
C2 C3 C4 C5 -0.2(2)
C3 C4 C5 N1 0.81(19)
C3 C4 C5 C6 -176.78(12)
N1 C5 C6 C14 141.48(14)
C4 C5 C6 C14 -40.8(2)
N1 C5 C6 C7 -42.30(17)
C4 C5 C6 C7 135.43(14)
N1 C5 C6 Ru1 45.67(13)
C4 C5 C6 Ru1 -136.60(11)
C14 C6 C7 C8 -7.80(15)
C5 C6 C7 C8 175.27(12)
Ru1 C6 C7 C8 61.13(9)
C14 C6 C7 C15 -179.49(12)
C5 C6 C7 C15 3.6(2)
Ru1 C6 C7 C15 -110.57(12)
C14 C6 C7 Ru1 -68.92(9)
C5 C6 C7 Ru1 114.14(12)
C6 C7 C8 C9 6.97(15)
C15 C7 C8 C9 177.91(13)
Ru1 C7 C8 C9 66.23(9)
C6 C7 C8 Ru1 -59.26(9)
C15 C7 C8 Ru1 111.68(14)
C7 C8 C9 C10 176.10(14)
Ru1 C8 C9 C10 -119.29(16)
C7 C8 C9 C14 -3.58(15)
Ru1 C8 C9 C14 61.03(9)
C7 C8 C9 Ru1 -64.61(9)
C14 C9 C10 C11 0.4(2)
C8 C9 C10 C11 -179.23(14)
Ru1 C9 C10 C11 88.30(16)
C9 C10 C11 C12 -1.9(2)
C10 C11 C12 C13 1.2(2)
C11 C12 C13 C14 1.0(2)
C12 C13 C14 C9 -2.4(2)
C12 C13 C14 C6 -178.77(14)
C12 C13 C14 Ru1 -90.35(15)
C10 C9 C14 C13 1.76(19)
C8 C9 C14 C13 -178.52(12)
Ru1 C9 C14 C13 -119.24(12)
C10 C9 C14 C6 178.97(12)
C8 C9 C14 C6 -1.31(15)
Ru1 C9 C14 C6 57.97(9)
C10 C9 C14 Ru1 121.00(12)
C8 C9 C14 Ru1 -59.28(9)
C7 C6 C14 C13 -177.71(14)
C5 C6 C14 C13 -1.1(2)
Ru1 C6 C14 C13 114.92(16)
C7 C6 C14 C9 5.62(15)
C5 C6 C14 C9 -177.78(13)
Ru1 C6 C14 C9 -61.76(9)
C7 C6 C14 Ru1 67.38(9)
C5 C6 C14 Ru1 -116.02(14)
C8 C7 C15 C16 17.0(2)
C6 C7 C15 C16 -173.32(12)
Ru1 C7 C15 C16 105.38(12)
C8 C7 C15 Ru2 -108.01(14)
C6 C7 C15 Ru2 61.65(13)
Ru1 C7 C15 Ru2 -19.65(10)
C7 C15 C16 C17 179.19(12)
Ru2 C15 C16 C17 -70.87(13)
C15 C16 C17 O1 113.32(16)
C15 C16 C17 O2 -66.48(15)
C2 C1 N1 C5 0.30(19)
C2 C1 N1 Ru2 178.31(10)
C4 C5 N1 C1 -0.86(18)
C6 C5 N1 C1 176.91(11)
C4 C5 N1 Ru2 -178.98(9)
C6 C5 N1 Ru2 -1.21(14)
O1 C17 O2 C18 -2.4(2)
C16 C17 O2 C18 177.43(13)
O4 C20 Ru1 C19 -148.6(16)
O4 C20 Ru1 C6 33.7(16)
O4 C20 Ru1 C8 -0.7(17)
O4 C20 Ru1 C7 54.6(16)
O4 C20 Ru1 C14 -4.0(16)
O4 C20 Ru1 C9 -29.2(16)
O4 C20 Ru1 Ru2 109.1(16)
O3 C19 Ru1 C20 -93(6)
O3 C19 Ru1 C6 77(6)
O3 C19 Ru1 C8 97(6)
O3 C19 Ru1 C7 66(6)
O3 C19 Ru1 C14 159(6)
O3 C19 Ru1 C9 135(6)
O3 C19 Ru1 Ru2 0(6)
C14 C6 Ru1 C20 -89.76(9)
C7 C6 Ru1 C20 155.84(8)
C5 C6 Ru1 C20 38.27(10)
C14 C6 Ru1 C19 100.1(2)
C7 C6 Ru1 C19 -14.3(3)
C5 C6 Ru1 C19 -131.8(2)
C14 C6 Ru1 C8 77.85(8)
C7 C6 Ru1 C8 -36.55(7)
C5 C6 Ru1 C8 -154.12(10)
C14 C6 Ru1 C7 114.41(11)
C5 C6 Ru1 C7 -117.57(12)
C7 C6 Ru1 C14 -114.41(11)
C5 C6 Ru1 C14 128.02(12)
C14 C6 Ru1 C9 36.15(7)
C7 C6 Ru1 C9 -78.26(8)
C5 C6 Ru1 C9 164.17(11)
C14 C6 Ru1 Ru2 -179.33(7)
C7 C6 Ru1 Ru2 66.26(7)
C5 C6 Ru1 Ru2 -51.31(8)
C7 C8 Ru1 C20 76.41(18)
C9 C8 Ru1 C20 -39.79(19)
C7 C8 Ru1 C19 -136.94(8)
C9 C8 Ru1 C19 106.86(9)
C7 C8 Ru1 C6 37.80(7)
C9 C8 Ru1 C6 -78.40(9)
C9 C8 Ru1 C7 -116.19(11)
C7 C8 Ru1 C14 80.15(8)
C9 C8 Ru1 C14 -36.04(8)
C7 C8 Ru1 C9 116.19(11)
C7 C8 Ru1 Ru2 -33.11(7)
C9 C8 Ru1 Ru2 -149.30(7)
C8 C7 Ru1 C20 -152.36(9)
C6 C7 Ru1 C20 -34.63(11)
C15 C7 Ru1 C20 82.07(13)
C8 C7 Ru1 C19 58.02(10)
C6 C7 Ru1 C19 175.75(8)
C15 C7 Ru1 C19 -67.55(13)
C8 C7 Ru1 C6 -117.73(10)
C15 C7 Ru1 C6 116.70(13)
C6 C7 Ru1 C8 117.73(10)
C15 C7 Ru1 C8 -125.57(14)
C8 C7 Ru1 C14 -79.03(8)
C6 C7 Ru1 C14 38.70(7)
C15 C7 Ru1 C14 155.40(12)
C8 C7 Ru1 C9 -37.80(8)
C6 C7 Ru1 C9 79.93(8)
C15 C7 Ru1 C9 -163.37(12)
C8 C7 Ru1 Ru2 142.62(8)
C6 C7 Ru1 Ru2 -99.65(7)
C15 C7 Ru1 Ru2 17.05(9)
C13 C14 Ru1 C20 -30.19(12)
C9 C14 Ru1 C20 -144.56(8)
C6 C14 Ru1 C20 97.37(8)
C13 C14 Ru1 C19 74.97(15)
C9 C14 Ru1 C19 -39.40(12)
C6 C14 Ru1 C19 -157.46(10)
C13 C14 Ru1 C6 -127.57(15)
C9 C14 Ru1 C6 118.07(10)
C13 C14 Ru1 C8 151.08(13)
C9 C14 Ru1 C8 36.71(7)
C6 C14 Ru1 C8 -81.35(8)
C13 C14 Ru1 C7 -167.01(13)
C9 C14 Ru1 C7 78.63(8)
C6 C14 Ru1 C7 -39.44(7)
C13 C14 Ru1 C9 114.37(14)
C6 C14 Ru1 C9 -118.07(10)
C13 C14 Ru1 Ru2 -126.87(11)
C9 C14 Ru1 Ru2 118.76(6)
C6 C14 Ru1 Ru2 0.70(8)
C10 C9 Ru1 C20 -68.47(14)
C14 C9 Ru1 C20 45.78(10)
C8 C9 Ru1 C20 164.35(9)
C10 C9 Ru1 C19 41.49(13)
C14 C9 Ru1 C19 155.74(8)
C8 C9 Ru1 C19 -85.68(9)
C10 C9 Ru1 C6 -151.60(13)
C14 C9 Ru1 C6 -37.35(7)
C8 C9 Ru1 C6 81.23(8)
C10 C9 Ru1 C8 127.17(16)
C14 C9 Ru1 C8 -118.58(11)
C10 C9 Ru1 C7 164.95(13)
C14 C9 Ru1 C7 -80.80(8)
C8 C9 Ru1 C7 37.78(8)
C10 C9 Ru1 C14 -114.25(14)
C8 C9 Ru1 C14 118.58(11)
C10 C9 Ru1 Ru2 165.41(10)
C14 C9 Ru1 Ru2 -80.34(7)
C8 C9 Ru1 Ru2 38.24(9)
O5 C21 Ru2 C23 -97(24)
O5 C21 Ru2 C22 166(100)
O5 C21 Ru2 N1 44(24)
O5 C21 Ru2 C15 -4(24)
O5 C21 Ru2 Ru1 76(24)
O7 C23 Ru2 C21 -33.5(14)
O7 C23 Ru2 C22 57.2(14)
O7 C23 Ru2 N1 152.6(13)
O7 C23 Ru2 C15 -126.1(14)
O7 C23 Ru2 Ru1 -114.6(13)
O6 C22 Ru2 C21 31.4(16)
O6 C22 Ru2 C23 -61.5(16)
O6 C22 Ru2 N1 -156.8(16)
O6 C22 Ru2 C15 135.8(15)
O6 C22 Ru2 Ru1 117.5(16)
C1 N1 Ru2 C21 -173.9(3)
C5 N1 Ru2 C21 4.1(3)
C1 N1 Ru2 C23 -33.26(11)
C5 N1 Ru2 C23 144.74(10)
C1 N1 Ru2 C22 64.69(11)
C5 N1 Ru2 C22 -117.30(10)
C1 N1 Ru2 C15 -125.72(11)
C5 N1 Ru2 C15 52.29(9)
C1 N1 Ru2 Ru1 153.67(10)
C5 N1 Ru2 Ru1 -28.32(9)
C7 C15 Ru2 C21 99.86(9)
C16 C15 Ru2 C21 -20.83(10)
C7 C15 Ru2 C23 -167.21(9)
C16 C15 Ru2 C23 72.10(10)
C7 C15 Ru2 C22 -4.4(3)
C16 C15 Ru2 C22 -125.1(3)
C7 C15 Ru2 N1 -72.97(9)
C16 C15 Ru2 N1 166.34(10)
C7 C15 Ru2 Ru1 14.18(7)
C16 C15 Ru2 Ru1 -106.51(10)
C20 Ru1 Ru2 C21 116.58(7)
C19 Ru1 Ru2 C21 24.45(7)
C6 Ru1 Ru2 C21 -141.91(6)
C8 Ru1 Ru2 C21 -81.94(6)
C7 Ru1 Ru2 C21 -103.20(6)
C14 Ru1 Ru2 C21 -142.35(6)
C9 Ru1 Ru2 C21 -103.65(6)
C20 Ru1 Ru2 C23 -161.9(4)
C19 Ru1 Ru2 C23 106.0(4)
C6 Ru1 Ru2 C23 -60.4(4)
C8 Ru1 Ru2 C23 -0.4(4)
C7 Ru1 Ru2 C23 -21.7(4)
C14 Ru1 Ru2 C23 -60.8(4)
C9 Ru1 Ru2 C23 -22.2(4)
C20 Ru1 Ru2 C22 26.18(7)
C19 Ru1 Ru2 C22 -65.95(7)
C6 Ru1 Ru2 C22 127.69(6)
C8 Ru1 Ru2 C22 -172.34(6)
C7 Ru1 Ru2 C22 166.40(6)
C14 Ru1 Ru2 C22 127.25(6)
C9 Ru1 Ru2 C22 165.95(6)
C20 Ru1 Ru2 N1 -68.59(6)
C19 Ru1 Ru2 N1 -160.71(6)
C6 Ru1 Ru2 N1 32.92(4)
C8 Ru1 Ru2 N1 92.90(5)
C7 Ru1 Ru2 N1 71.63(5)
C14 Ru1 Ru2 N1 32.49(5)
C9 Ru1 Ru2 N1 71.19(5)
C20 Ru1 Ru2 C15 -150.29(6)
C19 Ru1 Ru2 C15 117.58(6)
C6 Ru1 Ru2 C15 -48.78(5)
C8 Ru1 Ru2 C15 11.19(5)
C7 Ru1 Ru2 C15 -10.07(5)
C14 Ru1 Ru2 C15 -49.22(5)
C9 Ru1 Ru2 C15 -10.52(5)
